data_4332526
loop_
_publ_author_name
'Fleischer, Holger'
'Hardt, Sylvia'
'Schollmeyer, Dieter'

_publ_section_title
;
 Structural Diversity within Analogous Compounds:&#x00A0; Syntheses and
 Studies of M(SCH2CH2NH2)Cl (M = Zn, Cd, Hg)
;
_journal_issue 20
_journal_name_full 'Inorganic Chemistry'
_journal_page_first 8318
_journal_page_last 8325
_journal_paper_doi 10.1021/ic0604765
_journal_volume 45
_journal_year 2006
_chemical_formula_sum 'C4 H12 Cl2 N2 S2 Zn2'
_chemical_formula_weight 353.92
_chemical_name_systematic
; 
 ? 
;
_space_group_IT_number 15
_symmetry_cell_setting monoclinic
_symmetry_space_group_name_Hall '-C 2yc'
_symmetry_space_group_name_H-M 'C 1 2/c 1'
_atom_sites_solution_hydrogens geom
_atom_sites_solution_primary direct
_atom_sites_solution_secondary difmap
_audit_creation_method SHELXL-97
_cell_angle_alpha 90.00
_cell_angle_beta 130.4838(15)
_cell_angle_gamma 90.00
_cell_formula_units_Z 8
_cell_length_a 23.6751(10)
_cell_length_b 7.8618(7)
_cell_length_c 16.9028(7)
_cell_measurement_reflns_used 25
_cell_measurement_temperature 293(2)
_cell_measurement_theta_max 73
_cell_measurement_theta_min 65
_cell_volume 2392.9(3)
_computing_cell_refinement 'Enraf Nonius Software V5'
_computing_data_collection 'Enraf Nonius Software V5'
_computing_data_reduction 'Corinc (Dr\"ager, 1971)'
_computing_structure_refinement 'SHELXL-97 (Sheldrick, 1997)'
_computing_structure_solution 'SIR-92 (Altomare, 1994)'
_diffrn_ambient_temperature 293(2)
_diffrn_measured_fraction_theta_full 0.999
_diffrn_measured_fraction_theta_max 0.999
_diffrn_measurement_device '\k-geometry diffractometer'
_diffrn_measurement_device_type 'CAD4 Enraf Nonius'
_diffrn_measurement_method \q/2\w
_diffrn_radiation_monochromator graphite
_diffrn_radiation_type CuK\a
_diffrn_radiation_wavelength 1.54178
_diffrn_reflns_av_R_equivalents 0.0255
_diffrn_reflns_av_sigmaI/netI 0.0211
_diffrn_reflns_limit_h_max 29
_diffrn_reflns_limit_h_min 0
_diffrn_reflns_limit_k_max 0
_diffrn_reflns_limit_k_min -9
_diffrn_reflns_limit_l_max 16
_diffrn_reflns_limit_l_min -20
_diffrn_reflns_number 2480
_diffrn_reflns_theta_full 73.71
_diffrn_reflns_theta_max 73.71
_diffrn_reflns_theta_min 4.91
_diffrn_source 'rotating anode'
_diffrn_standards_decay_% 7
_diffrn_standards_interval_time 60
_diffrn_standards_number 3
_exptl_absorpt_coefficient_mu 11.940
_exptl_absorpt_correction_T_max 0.99
_exptl_absorpt_correction_T_min 0.82
_exptl_absorpt_correction_type Psi-scans
_exptl_absorpt_process_details 'Corinc (Dr\"ager, 1971)'
_exptl_crystal_colour colorless
_exptl_crystal_density_diffrn 1.965
_exptl_crystal_density_method 'not measured'
_exptl_crystal_description block
_exptl_crystal_F_000 1408
_exptl_crystal_size_max 0.278
_exptl_crystal_size_mid 0.12
_exptl_crystal_size_min 0.12
_refine_diff_density_max 0.572
_refine_diff_density_min -0.813
_refine_diff_density_rms 0.087
_refine_ls_extinction_coef 0.00043(4)
_refine_ls_extinction_expression Fc^*^=kFc[1+0.001xFc^2^\l^3^/sin(2\q)]^-1/4^
_refine_ls_extinction_method SHELXL
_refine_ls_goodness_of_fit_ref 1.062
_refine_ls_hydrogen_treatment mixed
_refine_ls_matrix_type full
_refine_ls_number_parameters 128
_refine_ls_number_reflns 2422
_refine_ls_number_restraints 0
_refine_ls_restrained_S_all 1.062
_refine_ls_R_factor_all 0.0362
_refine_ls_R_factor_gt 0.0328
_refine_ls_shift/su_max 0.001
_refine_ls_shift/su_mean 0.000
_refine_ls_structure_factor_coef Fsqd
_refine_ls_weighting_details 'calc w=1/[\s^2^(Fo^2^)+(0.0527P)^2^+4.5318P] where P=(Fo^2^+2Fc^2^)/3'
_refine_ls_weighting_scheme calc
_refine_ls_wR_factor_obs 0.0905
_refine_ls_wR_factor_ref 0.0930
_reflns_number_gt 2220
_reflns_number_total 2422
_reflns_threshold_expression >2sigma(I)
_cod_data_source_file ic0604765sup1.cif
_cod_data_source_block hfr628
_cod_original_sg_symbol_H-M 'C 2/c'
_cod_database_code 4332526

loop_
_symmetry_equiv_pos_as_xyz
'x, y, z'
'-x, y, -z+1/2'
'x+1/2, y+1/2, z'
'-x+1/2, y+1/2, -z+1/2'
'-x, -y, -z'
'x, -y, z-1/2'
'-x+1/2, -y+1/2, -z'
'x+1/2, -y+1/2, z-1/2'

loop_
_atom_site_label
_atom_site_type_symbol
_atom_site_fract_x
_atom_site_fract_y
_atom_site_fract_z
_atom_site_U_iso_or_equiv
_atom_site_adp_type
_atom_site_occupancy
_atom_site_symmetry_multiplicity
_atom_site_calc_flag
_atom_site_refinement_flags
Zn1 Zn 0.35369(2) 0.12161(6) -0.00573(3) 0.03991(16) Uani 1 1 d .
Cl1 Cl 0.42545(6) -0.08512(15) 0.00971(8) 0.0630(3) Uani 1 1 d .
S1 S 0.28220(4) 0.26419(13) -0.16780(6) 0.0431(2) Uani 1 1 d .
C2 C 0.3356(2) 0.4632(6) -0.1098(3) 0.0571(10) Uani 1 1 d .
H2A H 0.3357 0.5217 -0.1603 0.066(10) Uiso 1 1 calc R
H2B H 0.3114 0.5364 -0.0935 0.066(10) Uiso 1 1 calc R
C3 C 0.4144(2) 0.4330(6) -0.0126(3) 0.0555(10) Uani 1 1 d .
H3A H 0.4405 0.3696 -0.0296 0.073(10) Uiso 1 1 calc R
H3B H 0.4395 0.5412 0.0171 0.073(10) Uiso 1 1 calc R
N4 N 0.41612(18) 0.3371(5) 0.0638(2) 0.0508(8) Uani 1 1 d .
H4A H 0.400(3) 0.408(7) 0.090(4) 0.086(13) Uiso 1 1 d .
H4B H 0.458(3) 0.310(7) 0.112(5) 0.086(13) Uiso 1 1 d .
Zn2 Zn 0.17598(2) 0.32272(6) -0.19132(3) 0.03840(16) Uani 1 1 d .
Cl2 Cl 0.09923(5) 0.10146(12) -0.24752(7) 0.0492(2) Uani 1 1 d .
S5 S 0.21164(4) 0.47283(12) -0.04411(6) 0.0411(2) Uani 1 1 d .
C6 C 0.1627(3) 0.6664(5) -0.1185(3) 0.0593(10) Uani 1 1 d .
H6A H 0.1476 0.7281 -0.0852 0.077(11) Uiso 1 1 calc R
H6B H 0.1965 0.7385 -0.1172 0.077(11) Uiso 1 1 calc R
C7 C 0.0954(2) 0.6311(5) -0.2296(3) 0.0534(9) Uani 1 1 d .
H7A H 0.0590 0.5691 -0.2318 0.065(9) Uiso 1 1 calc R
H7B H 0.0731 0.7377 -0.2664 0.065(9) Uiso 1 1 calc R
N8 N 0.11618(17) 0.5292(5) -0.2820(2) 0.0448(7) Uani 1 1 d .
H8A H 0.142(2) 0.593(6) -0.288(3) 0.054(9) Uiso 1 1 d .
H8B H 0.081(3) 0.510(6) -0.336(4) 0.054(9) Uiso 1 1 d .

loop_
_atom_site_aniso_label
_atom_site_aniso_U_11
_atom_site_aniso_U_22
_atom_site_aniso_U_33
_atom_site_aniso_U_23
_atom_site_aniso_U_13
_atom_site_aniso_U_12
Zn1 0.0345(2) 0.0518(3) 0.0342(2) 0.00006(18) 0.0227(2) -0.00188(18)
Cl1 0.0557(5) 0.0754(7) 0.0611(6) 0.0100(5) 0.0393(5) 0.0207(5)
S1 0.0307(4) 0.0692(5) 0.0317(4) 0.0024(4) 0.0213(3) 0.0050(4)
C2 0.0426(19) 0.067(2) 0.061(2) 0.021(2) 0.0330(19) 0.0017(18)
C3 0.0400(18) 0.066(2) 0.060(2) 0.0065(19) 0.0324(18) -0.0096(17)
N4 0.0392(15) 0.065(2) 0.0381(16) -0.0040(14) 0.0206(13) -0.0122(15)
Zn2 0.0286(2) 0.0539(3) 0.0326(2) -0.00254(18) 0.01981(19) -0.00122(17)
Cl2 0.0384(4) 0.0559(5) 0.0447(4) -0.0077(4) 0.0231(4) -0.0086(3)
S5 0.0379(4) 0.0550(5) 0.0297(4) -0.0043(3) 0.0216(3) -0.0102(3)
C6 0.079(3) 0.045(2) 0.050(2) -0.0049(17) 0.040(2) -0.0106(19)
C7 0.054(2) 0.049(2) 0.049(2) 0.0040(16) 0.0300(19) 0.0028(17)
N8 0.0363(15) 0.064(2) 0.0312(13) 0.0064(13) 0.0206(13) -0.0033(14)

loop_
_atom_type_symbol
_atom_type_description
_atom_type_scat_dispersion_real
_atom_type_scat_dispersion_imag
_atom_type_scat_source
C C 0.0181 0.0091 'International Tables Vol C Tables 4.2.6.8 and 6.1.1.4'
H H 0.0000 0.0000 'International Tables Vol C Tables 4.2.6.8 and 6.1.1.4'
N N 0.0311 0.0180 'International Tables Vol C Tables 4.2.6.8 and 6.1.1.4'
S S 0.3331 0.5567 'International Tables Vol C Tables 4.2.6.8 and 6.1.1.4'
Cl Cl 0.3639 0.7018 'International Tables Vol C Tables 4.2.6.8 and 6.1.1.4'
Zn Zn -1.5491 0.6778 'International Tables Vol C Tables 4.2.6.8 and 6.1.1.4'

loop_
_geom_angle_atom_site_label_1
_geom_angle_atom_site_label_2
_geom_angle_atom_site_label_3
_geom_angle
_geom_angle_site_symmetry_1
_geom_angle_site_symmetry_3
N4 Zn1 Cl1 108.88(11) . .
N4 Zn1 S5 117.48(10) . 7
Cl1 Zn1 S5 111.14(4) . 7
N4 Zn1 S1 88.85(10) . .
Cl1 Zn1 S1 113.37(4) . .
S5 Zn1 S1 115.40(3) 7 .
C2 S1 Zn2 102.44(14) . .
C2 S1 Zn1 93.33(13) . .
Zn2 S1 Zn1 99.96(3) . .
C3 C2 S1 112.6(3) . .
C3 C2 H2A 109.1 . .
S1 C2 H2A 109.1 . .
C3 C2 H2B 109.1 . .
S1 C2 H2B 109.1 . .
H2A C2 H2B 107.8 . .
N4 C3 C2 110.3(3) . .
N4 C3 H3A 109.6 . .
C2 C3 H3A 109.6 . .
N4 C3 H3B 109.6 . .
C2 C3 H3B 109.6 . .
H3A C3 H3B 108.1 . .
C3 N4 Zn1 108.8(2) . .
C3 N4 H4A 109(3) . .
Zn1 N4 H4A 114(3) . .
C3 N4 H4B 109(4) . .
Zn1 N4 H4B 109(4) . .
H4A N4 H4B 108(5) . .
N8 Zn2 Cl2 108.89(10) . .
N8 Zn2 S1 115.59(9) . .
Cl2 Zn2 S1 114.21(4) . .
N8 Zn2 S5 89.58(9) . .
Cl2 Zn2 S5 118.24(3) . .
S1 Zn2 S5 108.19(3) . .
C6 S5 Zn1 104.03(16) . 7
C6 S5 Zn2 93.34(13) . .
Zn1 S5 Zn2 110.96(4) 7 .
C7 C6 S5 112.9(3) . .
C7 C6 H6A 109.0 . .
S5 C6 H6A 109.0 . .
C7 C6 H6B 109.0 . .
S5 C6 H6B 109.0 . .
H6A C6 H6B 107.8 . .
N8 C7 C6 110.4(3) . .
N8 C7 H7A 109.6 . .
C6 C7 H7A 109.6 . .
N8 C7 H7B 109.6 . .
C6 C7 H7B 109.6 . .
H7A C7 H7B 108.1 . .
C7 N8 Zn2 108.4(2) . .
C7 N8 H8A 107(3) . .
Zn2 N8 H8A 111(3) . .
C7 N8 H8B 108(3) . .
Zn2 N8 H8B 116(4) . .
H8A N8 H8B 106(4) . .

loop_
_geom_bond_atom_site_label_1
_geom_bond_atom_site_label_2
_geom_bond_distance
_geom_bond_site_symmetry_2
Zn1 N4 2.045(3) .
Zn1 Cl1 2.2405(11) .
Zn1 S5 2.3119(9) 7
Zn1 S1 2.3675(9) .
S1 C2 1.843(5) .
S1 Zn2 2.3229(8) .
C2 C3 1.502(5) .
C2 H2A 0.9700 .
C2 H2B 0.9700 .
C3 N4 1.474(5) .
C3 H3A 0.9700 .
C3 H3B 0.9700 .
N4 H4A 0.93(6) .
N4 H4B 0.81(6) .
Zn2 N8 2.043(3) .
Zn2 Cl2 2.2336(10) .
Zn2 S5 2.3600(9) .
S5 C6 1.830(4) .
S5 Zn1 2.3119(9) 7
C6 C7 1.503(6) .
C6 H6A 0.9700 .
C6 H6B 0.9700 .
C7 N8 1.494(5) .
C7 H7A 0.9700 .
C7 H7B 0.9700 .
N8 H8A 0.85(5) .
N8 H8B 0.75(5) .

loop_
_geom_hbond_atom_site_label_D
_geom_hbond_atom_site_label_H
_geom_hbond_atom_site_label_A
_geom_hbond_distance_DH
_geom_hbond_distance_HA
_geom_hbond_distance_DA
_geom_hbond_angle_DHA
_geom_hbond_site_symmetry_A
N4 H4A Cl2 0.93(6) 2.65(5) 3.387(4) 136(4) 7
N4 H4B Cl2 0.81(6) 2.64(6) 3.353(3) 149(5) 8_556
N8 H8A S1 0.85(5) 2.70(5) 3.546(3) 171(4) 4_554
N8 H8B Cl1 0.75(5) 2.93(4) 3.416(3) 125(4) 4_554
N8 H8B Cl1 0.75(5) 2.88(5) 3.512(3) 144(4) 8_455

loop_
_geom_torsion_atom_site_label_1
_geom_torsion_atom_site_label_2
_geom_torsion_atom_site_label_3
_geom_torsion_atom_site_label_4
_geom_torsion
_geom_torsion_site_symmetry_1
_geom_torsion_site_symmetry_4
N4 Zn1 S1 C2 -0.60(17) . .
Cl1 Zn1 S1 C2 -110.72(14) . .
S5 Zn1 S1 C2 119.49(14) 7 .
N4 Zn1 S1 Zn2 -103.86(11) . .
Cl1 Zn1 S1 Zn2 146.02(4) . .
S5 Zn1 S1 Zn2 16.23(5) 7 .
Zn2 S1 C2 C3 129.5(3) . .
Zn1 S1 C2 C3 28.6(3) . .
S1 C2 C3 N4 -56.2(5) . .
C2 C3 N4 Zn1 53.3(4) . .
Cl1 Zn1 N4 C3 87.2(3) . .
S5 Zn1 N4 C3 -145.4(2) 7 .
S1 Zn1 N4 C3 -27.1(3) . .
C2 S1 Zn2 N8 58.00(17) . .
Zn1 S1 Zn2 N8 153.70(11) . .
C2 S1 Zn2 Cl2 -174.49(13) . .
Zn1 S1 Zn2 Cl2 -78.80(4) . .
C2 S1 Zn2 S5 -40.56(14) . .
Zn1 S1 Zn2 S5 55.13(5) . .
N8 Zn2 S5 C6 -2.18(18) . .
Cl2 Zn2 S5 C6 -113.50(16) . .
S1 Zn2 S5 C6 114.72(16) . .
N8 Zn2 S5 Zn1 104.22(9) . 7
Cl2 Zn2 S5 Zn1 -7.10(6) . 7
S1 Zn2 S5 Zn1 -138.89(4) . 7
Zn1 S5 C6 C7 -82.6(3) 7 .
Zn2 S5 C6 C7 30.0(3) . .
S5 C6 C7 N8 -56.2(4) . .
C6 C7 N8 Zn2 51.2(4) . .
Cl2 Zn2 N8 C7 94.9(2) . .
S1 Zn2 N8 C7 -135.0(2) . .
S5 Zn2 N8 C7 -24.9(2) . .
